data_2219287
loop_
_publ_author_name
'Yu, Chen-Xia'
'Qian, Pei-Li'
'Ping, Jia-Jing'
'Yao, Chang-Sheng'

_publ_section_title
;3-Ethyl 5-methyl
 2-hydroxy-6-methyl-4-(4-nitrophenyl)-2-trifluoromethyl-1,2,3,4-tetrahydropyridine-3,5-dicarboxylate
;
_journal_coeditor_code CI2642
_journal_issue 9
_journal_name_full 'Acta Crystallographica Section E'
_journal_page_first o1737
_journal_paper_doi 10.1107/S1600536808024835
_journal_volume 64
_journal_year 2008
_chemical_formula_iupac 'C18 H19 F3 N2 O7'
_chemical_formula_moiety 'C18 H19 F3 N2 O7'
_chemical_formula_sum 'C18 H19 F3 N2 O7'
_chemical_formula_weight 432.35
_chemical_name_systematic
;
3-Ethyl 5-methyl 2-hydroxy-6-methyl-4-(4-nitrophenyl)-2-trifluoromethyl-
1,2,3,4-tetrahydropyridine-3,5-dicarboxylate
;
_space_group_IT_number 15
_symmetry_cell_setting monoclinic
_symmetry_space_group_name_Hall '-C 2yc'
_symmetry_space_group_name_H-M 'C 1 2/c 1'
_atom_sites_solution_hydrogens geom
_atom_sites_solution_primary direct
_atom_sites_solution_secondary difmap
_audit_creation_method SHELXL-97
_cell_angle_alpha 90.00
_cell_angle_beta 95.72(3)
_cell_angle_gamma 90.00
_cell_formula_units_Z 8
_cell_length_a 28.678(6)
_cell_length_b 9.6678(19)
_cell_length_c 14.120(3)
_cell_measurement_reflns_used 3562
_cell_measurement_temperature 293(2)
_cell_measurement_theta_max 25.0
_cell_measurement_theta_min 2.2
_cell_volume 3895.3(14)
_computing_cell_refinement 'CrystalClear (Rigaku/MSC, 2002)'
_computing_data_collection 'CrystalClear (Rigaku/MSC, 2002)'
_computing_data_reduction 'CrystalClear (Rigaku/MSC, 2002)'
_computing_molecular_graphics 'SHELXTL (Sheldrick, 2008)'
_computing_publication_material 'SHELXTL (Sheldrick, 2008)'
_computing_structure_refinement 'SHELXL97 (Sheldrick, 2008)'
_computing_structure_solution 'SHELXS97 (Sheldrick, 2008)'
_diffrn_ambient_temperature 293(2)
_diffrn_detector_area_resol_mean 7.31
_diffrn_measured_fraction_theta_full 0.998
_diffrn_measured_fraction_theta_max 0.998
_diffrn_measurement_device_type 'Rigaku Saturn'
_diffrn_measurement_method \w
_diffrn_radiation_monochromator confocal
_diffrn_radiation_source 'rotating anode'
_diffrn_radiation_type MoK\a
_diffrn_radiation_wavelength 0.71073
_diffrn_reflns_av_R_equivalents 0.0426
_diffrn_reflns_av_sigmaI/netI 0.0353
_diffrn_reflns_limit_h_max 34
_diffrn_reflns_limit_h_min -33
_diffrn_reflns_limit_k_max 11
_diffrn_reflns_limit_k_min -11
_diffrn_reflns_limit_l_max 12
_diffrn_reflns_limit_l_min -16
_diffrn_reflns_number 11673
_diffrn_reflns_theta_full 25.02
_diffrn_reflns_theta_max 25.02
_diffrn_reflns_theta_min 2.22
_diffrn_standards_number 0
_exptl_absorpt_coefficient_mu 0.131
_exptl_absorpt_correction_T_max 0.9948
_exptl_absorpt_correction_T_min 0.9793
_exptl_absorpt_correction_type multi-scan
_exptl_absorpt_process_details '(CrystalClear; Rigaku/MSC, 2002)'
_exptl_crystal_colour colourless
_exptl_crystal_density_diffrn 1.475
_exptl_crystal_density_method 'not measured'
_exptl_crystal_description Prism
_exptl_crystal_F_000 1792
_exptl_crystal_size_max 0.16
_exptl_crystal_size_mid 0.16
_exptl_crystal_size_min 0.04
_refine_diff_density_max 0.222
_refine_diff_density_min -0.205
_refine_ls_extinction_method none
_refine_ls_goodness_of_fit_ref 1.062
_refine_ls_hydrogen_treatment constr
_refine_ls_matrix_type full
_refine_ls_number_parameters 284
_refine_ls_number_reflns 3438
_refine_ls_number_restraints 14
_refine_ls_restrained_S_all 1.077
_refine_ls_R_factor_all 0.0703
_refine_ls_R_factor_gt 0.0520
_refine_ls_shift/su_max 0.001
_refine_ls_shift/su_mean 0.000
_refine_ls_structure_factor_coef Fsqd
_refine_ls_weighting_details 'calc w=1/[\s^2^(Fo^2^)+(0.0873P)^2^] where P=(Fo^2^+2Fc^2^)/3'
_refine_ls_weighting_scheme calc
_refine_ls_wR_factor_gt 0.1360
_refine_ls_wR_factor_ref 0.1499
_reflns_number_gt 2572
_reflns_number_total 3438
_reflns_threshold_expression I>2\s(I)
_cod_data_source_file ci2642.cif
_cod_data_source_block I
_cod_depositor_comments
;
The following automatic conversions were performed:
'_symmetry_cell_setting' value 'Monoclinic' changed to 'monoclinic'
according to '/home/saulius/struct/CIF-dictionaries/cif_core.dic'
dictionary named 'cif_core.dic' version 2.4.1 from 2010-06-29.

Automatic conversion script
Id: cif_fix_enum 1527 2010-12-29 10:47:43Z saulius 

The following automatic conversions were performed:

'_symmetry_cell_setting' value 'Monoclinic' changed to 'monoclinic'
according to /home/saulius/struct/CIF-dictionaries/cif_core.dic
dictionary named 'cif_core.dic' version 2.4.1 from 2010-06-29.

Automatic conversion script
Id: cif_fix_values 1715 2011-07-08 13:25:40Z adriana 
;
_cod_original_cell_volume 3895.1(13)
_cod_original_sg_symbol_H-M 'C 2/c'
_cod_database_code 2219287
_cod_database_fobs_code 2219287

loop_
_symmetry_equiv_pos_as_xyz
'x, y, z'
'-x, y, -z+1/2'
'x+1/2, y+1/2, z'
'-x+1/2, y+1/2, -z+1/2'
'-x, -y, -z'
'x, -y, z-1/2'
'-x+1/2, -y+1/2, -z'
'x+1/2, -y+1/2, z-1/2'

loop_
_atom_site_type_symbol
_atom_site_label
_atom_site_fract_x
_atom_site_fract_y
_atom_site_fract_z
_atom_site_U_iso_or_equiv
_atom_site_adp_type
_atom_site_calc_flag
_atom_site_refinement_flags
_atom_site_occupancy
_atom_site_disorder_assembly
_atom_site_disorder_group
F F1 0.08689(6) 0.58977(17) 0.93658(13) 0.0775(5) Uani d . 1 . .
F F2 0.15032(7) 0.70065(15) 0.97856(12) 0.0800(6) Uani d . 1 . .
F F3 0.12464(6) 0.68534(15) 0.83137(11) 0.0725(5) Uani d . 1 . .
O O1 0.0452(7) -0.100(2) 0.5112(8) 0.086(6) Uani d PDU 0.220(15) A 1
O O1' 0.06713(19) -0.1837(7) 0.5322(3) 0.090(2) Uani d PDU 0.780(15) A 2
O O2 0.01478(8) -0.1793(3) 0.63009(19) 0.0972(9) Uani d . 1 A .
O O3 0.13847(6) 0.44788(18) 0.67834(12) 0.0545(5) Uani d . 1 . .
O O4 0.06795(6) 0.44145(19) 0.73469(12) 0.0594(5) Uani d . 1 . .
O O5 0.21673(6) 0.00503(18) 1.01751(13) 0.0546(5) Uani d . 1 . .
O O6 0.21490(6) 0.01870(17) 0.85947(12) 0.0512(5) Uani d . 1 . .
O O7 0.19972(6) 0.52220(18) 0.86560(12) 0.0512(5) Uani d . 1 . .
H H7 0.2218 0.5189 0.9071 0.077 Uiso calc R 1 . .
N N1 0.05038(9) -0.1349(3) 0.6024(2) 0.0738(8) Uani d D 1 . .
N N2 0.16656(7) 0.42268(18) 0.99703(13) 0.0432(5) Uani d . 1 . .
H H2 0.1630 0.4725 1.0463 0.052 Uiso calc R 1 . .
C C1 0.13495(7) 0.1409(2) 0.77500(16) 0.0353(5) Uani d . 1 . .
C C2 0.14347(8) 0.1173(2) 0.68116(16) 0.0424(6) Uani d . 1 A .
H H2A 0.1683 0.1621 0.6565 0.051 Uiso calc R 1 . .
C C3 0.11549(9) 0.0281(2) 0.62409(18) 0.0485(6) Uani d . 1 . .
H H3 0.1210 0.0132 0.5611 0.058 Uiso calc R 1 A .
C C4 0.07957(8) -0.0378(2) 0.66212(18) 0.0469(6) Uani d . 1 A .
C C5 0.07026(9) -0.0190(3) 0.75489(19) 0.0502(6) Uani d . 1 . .
H H5 0.0458 -0.0659 0.7793 0.060 Uiso calc R 1 A .
C C6 0.09829(8) 0.0715(2) 0.81067(17) 0.0446(6) Uani d . 1 A .
H H6 0.0924 0.0860 0.8735 0.053 Uiso calc R 1 . .
C C7 0.16340(7) 0.2485(2) 0.83367(15) 0.0365(5) Uani d . 1 . .
H H7A 0.1902 0.2747 0.7996 0.044 Uiso calc R 1 . .
C C8 0.18168(7) 0.2018(2) 0.93315(15) 0.0354(5) Uani d . 1 . .
C C9 0.18004(7) 0.2873(2) 1.00940(15) 0.0368(5) Uani d . 1 . .
C C10 0.15830(8) 0.4834(2) 0.90448(17) 0.0427(6) Uani d . 1 . .
C C11 0.13175(8) 0.3763(2) 0.83985(16) 0.0373(5) Uani d . 1 . .
H H11 0.1044 0.3473 0.8711 0.045 Uiso calc R 1 . .
C C12 0.11414(9) 0.4275(2) 0.74130(17) 0.0418(6) Uani d . 1 . .
C C13 0.04231(12) 0.4735(4) 0.6429(2) 0.0755(9) Uani d . 1 . .
H H13A 0.0637 0.5090 0.5997 0.091 Uiso calc R 1 . .
H H13B 0.0189 0.5439 0.6509 0.091 Uiso calc R 1 . .
C C14 0.01957(13) 0.3484(4) 0.6032(2) 0.0918(11) Uani d . 1 . .
H H14A 0.0430 0.2830 0.5884 0.138 Uiso calc R 1 . .
H H14B -0.0001 0.3712 0.5462 0.138 Uiso calc R 1 . .
H H14C 0.0008 0.3086 0.6488 0.138 Uiso calc R 1 . .
C C15 0.20522(8) 0.0677(2) 0.94376(17) 0.0396(5) Uani d . 1 . .
C C16 0.23732(10) -0.1148(3) 0.8569(2) 0.0651(8) Uani d . 1 . .
H H16A 0.2607 -0.1231 0.9101 0.098 Uiso d R 1 . .
H H16B 0.2518 -0.1237 0.7987 0.098 Uiso d R 1 . .
H H16C 0.2143 -0.1864 0.8601 0.098 Uiso d R 1 . .
C C17 0.19319(8) 0.2520(2) 1.11186(15) 0.0460(6) Uani d . 1 . .
H H17A 0.1907 0.3331 1.1502 0.069 Uiso calc R 1 . .
H H17B 0.2249 0.2184 1.1198 0.069 Uiso calc R 1 . .
H H17C 0.1725 0.1818 1.1313 0.069 Uiso calc R 1 . .
C C18 0.12955(10) 0.6156(2) 0.91287(19) 0.0543(7) Uani d . 1 . .

loop_
_atom_site_aniso_label
_atom_site_aniso_U_11
_atom_site_aniso_U_22
_atom_site_aniso_U_33
_atom_site_aniso_U_12
_atom_site_aniso_U_13
_atom_site_aniso_U_23
F1 0.0761(12) 0.0770(11) 0.0819(13) 0.0222(9) 0.0199(10) -0.0030(9)
F2 0.1242(15) 0.0509(9) 0.0612(11) 0.0076(9) -0.0094(10) -0.0176(8)
F3 0.1081(13) 0.0524(9) 0.0544(10) 0.0161(8) -0.0046(9) 0.0094(7)
O1 0.085(8) 0.118(10) 0.055(7) -0.032(7) 0.008(5) -0.026(6)
O1' 0.093(3) 0.111(4) 0.069(2) -0.038(3) 0.023(2) -0.052(2)
O2 0.0728(14) 0.1166(18) 0.1066(19) -0.0437(14) 0.0303(14) -0.0568(16)
O3 0.0674(11) 0.0622(11) 0.0344(10) -0.0019(8) 0.0074(9) 0.0101(8)
O4 0.0528(11) 0.0799(12) 0.0425(11) 0.0022(9) -0.0094(9) 0.0098(9)
O5 0.0621(11) 0.0555(10) 0.0458(11) 0.0078(8) 0.0028(9) 0.0114(9)
O6 0.0595(11) 0.0521(10) 0.0420(10) 0.0109(8) 0.0042(9) -0.0055(8)
O7 0.0536(10) 0.0592(10) 0.0403(10) -0.0162(9) 0.0018(8) 0.0045(8)
N1 0.0681(16) 0.0885(18) 0.0668(18) -0.0311(14) 0.0167(14) -0.0349(15)
N2 0.0620(13) 0.0418(10) 0.0254(10) 0.0000(9) 0.0027(9) -0.0041(8)
C1 0.0372(12) 0.0379(11) 0.0307(12) 0.0012(9) 0.0025(10) -0.0011(9)
C2 0.0468(13) 0.0470(13) 0.0348(13) -0.0064(11) 0.0109(11) -0.0042(11)
C3 0.0543(15) 0.0555(14) 0.0368(14) -0.0044(12) 0.0099(12) -0.0133(11)
C4 0.0476(14) 0.0504(13) 0.0425(14) -0.0070(11) 0.0032(12) -0.0148(11)
C5 0.0478(14) 0.0553(14) 0.0487(15) -0.0135(12) 0.0103(12) -0.0045(12)
C6 0.0506(14) 0.0524(13) 0.0318(13) -0.0075(11) 0.0097(11) -0.0045(11)
C7 0.0392(12) 0.0414(11) 0.0291(11) -0.0038(9) 0.0047(10) 0.0004(10)
C8 0.0356(11) 0.0421(11) 0.0286(12) -0.0036(9) 0.0028(9) 0.0022(9)
C9 0.0360(11) 0.0447(12) 0.0294(12) -0.0058(10) 0.0008(9) 0.0023(10)
C10 0.0536(14) 0.0420(12) 0.0320(13) -0.0026(10) 0.0022(11) 0.0012(10)
C11 0.0420(12) 0.0408(11) 0.0291(12) -0.0032(10) 0.0030(10) 0.0001(9)
C12 0.0521(14) 0.0390(12) 0.0338(13) -0.0027(10) 0.0016(12) 0.0007(10)
C13 0.076(2) 0.095(2) 0.0499(18) 0.0053(18) -0.0195(16) 0.0128(17)
C14 0.091(2) 0.114(3) 0.065(2) -0.019(2) -0.0149(19) -0.008(2)
C15 0.0373(12) 0.0449(12) 0.0363(13) -0.0063(10) 0.0015(10) -0.0001(11)
C16 0.0681(18) 0.0536(15) 0.072(2) 0.0125(13) 0.0009(16) -0.0161(14)
C17 0.0544(14) 0.0520(13) 0.0309(13) -0.0051(11) 0.0000(11) 0.0020(11)
C18 0.0761(19) 0.0455(14) 0.0403(15) 0.0047(13) 0.0008(14) -0.0029(12)

loop_
_atom_type_symbol
_atom_type_description
_atom_type_scat_dispersion_real
_atom_type_scat_dispersion_imag
_atom_type_scat_source
C C 0.0033 0.0016 'International Tables Vol C Tables 4.2.6.8 and 6.1.1.4'
H H 0.0000 0.0000 'International Tables Vol C Tables 4.2.6.8 and 6.1.1.4'
N N 0.0061 0.0033 'International Tables Vol C Tables 4.2.6.8 and 6.1.1.4'
O O 0.0106 0.0060 'International Tables Vol C Tables 4.2.6.8 and 6.1.1.4'
F F 0.0171 0.0103 'International Tables Vol C Tables 4.2.6.8 and 6.1.1.4'

loop_
_geom_angle_atom_site_label_1
_geom_angle_atom_site_label_2
_geom_angle_atom_site_label_3
_geom_angle
C12 O4 C13 119.7(2)
C15 O6 C16 118.2(2)
C10 O7 H7 109.5
O2 N1 O1' 122.1(3)
O1' N1 C4 117.4(2)
O2 N1 C4 119.6(2)
O2 N1 O1 112.9(7)
O1 N1 C4 113.5(6)
C9 N2 C10 121.81(19)
C9 N2 H2 119.1
C10 N2 H2 119.1
C6 C1 C2 118.6(2)
C6 C1 C7 121.39(19)
C2 C1 C7 119.82(19)
C3 C2 C1 120.8(2)
C3 C2 H2A 119.6
C1 C2 H2A 119.6
C4 C3 C2 118.6(2)
C4 C3 H3 120.7
C2 C3 H3 120.7
C3 C4 C5 122.6(2)
C3 C4 N1 118.8(2)
C5 C4 N1 118.6(2)
C4 C5 C6 118.0(2)
C4 C5 H5 121.0
C6 C5 H5 121.0
C5 C6 C1 121.3(2)
C5 C6 H6 119.3
C1 C6 H6 119.3
C1 C7 C8 114.77(17)
C1 C7 C11 107.06(17)
C8 C7 C11 109.70(17)
C1 C7 H7A 108.4
C8 C7 H7A 108.4
C11 C7 H7A 108.4
C9 C8 C15 120.6(2)
C9 C8 C7 121.00(19)
C15 C8 C7 118.15(19)
C8 C9 N2 120.7(2)
C8 C9 C17 126.9(2)
N2 C9 C17 112.41(19)
O7 C10 N2 113.3(2)
O7 C10 C18 106.83(19)
N2 C10 C18 108.25(19)
O7 C10 C11 109.64(18)
N2 C10 C11 107.09(18)
C18 C10 C11 111.8(2)
C12 C11 C10 115.27(18)
C12 C11 C7 110.74(18)
C10 C11 C7 108.39(18)
C12 C11 H11 107.4
C10 C11 H11 107.4
C7 C11 H11 107.4
O3 C12 O4 125.6(2)
O3 C12 C11 124.7(2)
O4 C12 C11 109.7(2)
O4 C13 C14 109.4(3)
O4 C13 H13A 109.8
C14 C13 H13A 109.8
O4 C13 H13B 109.8
C14 C13 H13B 109.8
H13A C13 H13B 108.2
C13 C14 H14A 109.5
C13 C14 H14B 109.5
H14A C14 H14B 109.5
C13 C14 H14C 109.5
H14A C14 H14C 109.5
H14B C14 H14C 109.5
O5 C15 O6 121.4(2)
O5 C15 C8 127.6(2)
O6 C15 C8 111.0(2)
O6 C16 H16A 109.5
O6 C16 H16B 109.5
H16A C16 H16B 109.5
O6 C16 H16C 109.5
H16A C16 H16C 109.5
H16B C16 H16C 109.5
C9 C17 H17A 109.5
C9 C17 H17B 109.5
H17A C17 H17B 109.5
C9 C17 H17C 109.5
H17A C17 H17C 109.5
H17B C17 H17C 109.5
F1 C18 F3 107.1(2)
F1 C18 F2 107.5(2)
F3 C18 F2 106.9(2)
F1 C18 C10 112.3(2)
F3 C18 C10 111.6(2)
F2 C18 C10 111.2(2)

loop_
_geom_bond_atom_site_label_1
_geom_bond_atom_site_label_2
_geom_bond_distance
F1 C18 1.324(3)
F2 C18 1.335(3)
F3 C18 1.329(3)
O1 N1 1.325(13)
O1' N1 1.237(4)
O2 N1 1.208(3)
O3 C12 1.200(3)
O4 C12 1.326(3)
O4 C13 1.458(3)
O5 C15 1.221(3)
O6 C15 1.336(3)
O6 C16 1.444(3)
O7 C10 1.408(3)
O7 H7 0.82
N1 C4 1.467(3)
N2 C9 1.371(3)
N2 C10 1.431(3)
N2 H2 0.86
C1 C6 1.384(3)
C1 C2 1.390(3)
C1 C7 1.516(3)
C2 C3 1.381(3)
C2 H2A 0.93
C3 C4 1.366(3)
C3 H3 0.93
C4 C5 1.375(4)
C5 C6 1.380(3)
C5 H5 0.93
C6 H6 0.93
C7 C8 1.518(3)
C7 C11 1.541(3)
C7 H7A 0.98
C8 C9 1.362(3)
C8 C15 1.462(3)
C9 C17 1.498(3)
C10 C18 1.532(3)
C10 C11 1.532(3)
C11 C12 1.515(3)
C11 H11 0.98
C13 C14 1.459(5)
C13 H13A 0.97
C13 H13B 0.97
C14 H14A 0.96
C14 H14B 0.96
C14 H14C 0.96
C16 H16A 0.96
C16 H16B 0.96
C16 H16C 0.96
C17 H17A 0.96
C17 H17B 0.96
C17 H17C 0.96

loop_
_geom_hbond_atom_site_label_D
_geom_hbond_atom_site_label_H
_geom_hbond_atom_site_label_A
_geom_hbond_site_symmetry_A
_geom_hbond_distance_DH
_geom_hbond_distance_HA
_geom_hbond_distance_DA
_geom_hbond_angle_DHA
O7 H7 O5 7_557 0.82 1.98 2.783(3) 166
N2 H2 O3 6_566 0.86 2.20 3.030(3) 163
N2 H2 F2 . 0.86 2.42 2.735(2) 102
C5 H5 O2 2_556 0.93 2.51 3.432(4) 171

loop_
_geom_torsion_atom_site_label_1
_geom_torsion_atom_site_label_2
_geom_torsion_atom_site_label_3
_geom_torsion_atom_site_label_4
_geom_torsion
C6 C1 C2 C3 1.0(3)
C7 C1 C2 C3 -174.7(2)
C1 C2 C3 C4 -0.7(4)
C2 C3 C4 C5 -0.2(4)
C2 C3 C4 N1 -178.7(2)
O2 N1 C4 C3 -169.9(3)
O1' N1 C4 C3 20.9(6)
O1 N1 C4 C3 -32.6(13)
O2 N1 C4 C5 11.5(4)
O1' N1 C4 C5 -157.7(5)
O1 N1 C4 C5 148.8(12)
C3 C4 C5 C6 0.7(4)
N1 C4 C5 C6 179.3(2)
C4 C5 C6 C1 -0.4(4)
C2 C1 C6 C5 -0.4(3)
C7 C1 C6 C5 175.2(2)
C6 C1 C7 C8 50.4(3)
C2 C1 C7 C8 -134.0(2)
C6 C1 C7 C11 -71.6(3)
C2 C1 C7 C11 104.0(2)
C1 C7 C8 C9 -137.4(2)
C11 C7 C8 C9 -16.9(3)
C1 C7 C8 C15 48.4(2)
C11 C7 C8 C15 168.92(18)
C15 C8 C9 N2 166.91(19)
C7 C8 C9 N2 -7.1(3)
C15 C8 C9 C17 -11.1(3)
C7 C8 C9 C17 174.88(19)
C10 N2 C9 C8 -6.4(3)
C10 N2 C9 C17 171.9(2)
C9 N2 C10 O7 -79.4(3)
C9 N2 C10 C18 162.2(2)
C9 N2 C10 C11 41.6(3)
O7 C10 C11 C12 -64.1(3)
N2 C10 C11 C12 172.51(19)
C18 C10 C11 C12 54.1(3)
O7 C10 C11 C7 60.6(2)
N2 C10 C11 C7 -62.8(2)
C18 C10 C11 C7 178.84(19)
C1 C7 C11 C12 -56.5(2)
C8 C7 C11 C12 178.39(18)
C1 C7 C11 C10 176.15(17)
C8 C7 C11 C10 51.0(2)
C13 O4 C12 O3 5.3(4)
C13 O4 C12 C11 -172.6(2)
C10 C11 C12 O3 74.1(3)
C7 C11 C12 O3 -49.4(3)
C10 C11 C12 O4 -108.0(2)
C7 C11 C12 O4 128.5(2)
C12 O4 C13 C14 102.9(3)
C16 O6 C15 O5 3.2(3)
C16 O6 C15 C8 -178.7(2)
C9 C8 C15 O5 16.0(3)
C7 C8 C15 O5 -169.7(2)
C9 C8 C15 O6 -161.96(19)
C7 C8 C15 O6 12.3(3)
O7 C10 C18 F1 171.4(2)
N2 C10 C18 F1 -66.2(3)
C11 C10 C18 F1 51.5(3)
O7 C10 C18 F3 51.2(3)
N2 C10 C18 F3 173.5(2)
C11 C10 C18 F3 -68.8(3)
O7 C10 C18 F2 -68.1(3)
N2 C10 C18 F2 54.3(3)
C11 C10 C18 F2 172.0(2)
